data_4083238
loop_
_publ_author_name
'Romanski, Steffen'
'R\"ucker, Hannelore'
'Stamellou, Eleni'
'Guttentag, Miguel'
'Neud\"orfl, J\"org-Martin'
'Alberto, Roger'
'Amslinger, Sabine'
'Yard, Benito'
'Schmalz, Hans-G\"unther'

_publ_section_title
;
 Iron Dienylphosphate Tricarbonyl Complexes as Water-Soluble
 Enzyme-Triggered CO-Releasing Molecules (ET-CORMs)
;
_journal_issue 16
_journal_name_full Organometallics
_journal_page_first 5800
_journal_paper_doi 10.1021/om300359a
_journal_volume 31
_journal_year 2012
_chemical_formula_moiety 'C11 H13 Fe O7 P'
_chemical_formula_sum 'C11 H13 Fe O7 P'
_chemical_formula_weight 344.03
_chemical_name_systematic
; 
 ? 
;
_space_group_IT_number 2
_symmetry_cell_setting triclinic
_symmetry_space_group_name_Hall '-P 1'
_symmetry_space_group_name_H-M 'P -1'
_atom_sites_solution_hydrogens geom
_atom_sites_solution_primary direct
_atom_sites_solution_secondary difmap
_audit_creation_method SHELXL-97
_cell_angle_alpha 77.381(10)
_cell_angle_beta 89.50(2)
_cell_angle_gamma 73.77(2)
_cell_formula_units_Z 2
_cell_length_a 6.6462(18)
_cell_length_b 7.192(3)
_cell_length_c 15.591(6)
_cell_measurement_reflns_used 3038
_cell_measurement_temperature 100(2)
_cell_measurement_theta_max 25.00
_cell_measurement_theta_min 2.68
_cell_volume 697.2(4)
_computing_cell_refinement 'Nonius DENZO (Otwinowski, Minor 1997)'
_computing_data_collection 'Nonius COLLECT'
_computing_data_reduction 'Nonius DENZO (Otwinowski, Minor 1997)'
_computing_molecular_graphics 'SCHAKAL99 (E. Keller 1999)'
_computing_publication_material 'PLATON (A. L. Spek 1980-2004)'
_computing_structure_refinement 'SHELXL-97 (Sheldrick, 1997)'
_computing_structure_solution 'SHELXS-97 (Sheldrick, 1997)'
_diffrn_ambient_temperature 100(2)
_diffrn_measured_fraction_theta_full 0.941
_diffrn_measured_fraction_theta_max 0.941
_diffrn_measurement_device_type 'Nonius KappaCCD'
_diffrn_measurement_method Phi/Omega-Scans
_diffrn_radiation_monochromator graphite
_diffrn_radiation_source 'fine-focus sealed tube'
_diffrn_radiation_type MoK\a
_diffrn_radiation_wavelength 0.71073
_diffrn_reflns_av_R_equivalents 0.0343
_diffrn_reflns_av_sigmaI/netI 0.0745
_diffrn_reflns_limit_h_max 7
_diffrn_reflns_limit_h_min -7
_diffrn_reflns_limit_k_max 8
_diffrn_reflns_limit_k_min -6
_diffrn_reflns_limit_l_max 18
_diffrn_reflns_limit_l_min -17
_diffrn_reflns_number 3038
_diffrn_reflns_theta_full 25.00
_diffrn_reflns_theta_max 25.00
_diffrn_reflns_theta_min 2.68
_exptl_absorpt_coefficient_mu 1.223
_exptl_absorpt_correction_type none
_exptl_crystal_colour yellowish
_exptl_crystal_density_diffrn 1.639
_exptl_crystal_density_method 'not measured'
_exptl_crystal_description prism
_exptl_crystal_F_000 352
_exptl_crystal_size_max .3
_exptl_crystal_size_mid .1
_exptl_crystal_size_min .07
_refine_diff_density_max 0.464
_refine_diff_density_min -0.636
_refine_diff_density_rms 0.095
_refine_ls_extinction_method none
_refine_ls_goodness_of_fit_ref 1.074
_refine_ls_hydrogen_treatment constr
_refine_ls_matrix_type full
_refine_ls_number_parameters 183
_refine_ls_number_reflns 2307
_refine_ls_number_restraints 0
_refine_ls_restrained_S_all 1.074
_refine_ls_R_factor_all 0.0959
_refine_ls_R_factor_gt 0.0559
_refine_ls_shift/su_max 0.000
_refine_ls_shift/su_mean 0.000
_refine_ls_structure_factor_coef Fsqd
_refine_ls_weighting_details 'calc w=1/[\s^2^(Fo^2^)+(0.0251P)^2^+2.2312P] where P=(Fo^2^+2Fc^2^)/3'
_refine_ls_weighting_scheme calc
_refine_ls_wR_factor_gt 0.1072
_refine_ls_wR_factor_ref 0.1249
_reflns_number_gt 1614
_reflns_number_total 2307
_reflns_threshold_expression >2sigma(I)
_cod_data_source_file rac-6b.cif
_cod_data_source_block rac-6b
_cod_original_sg_symbol_H-M P-1
_cod_database_code 4083238

loop_
_symmetry_equiv_pos_as_xyz
'x, y, z'
'-x, -y, -z'

loop_
_atom_site_label
_atom_site_type_symbol
_atom_site_fract_x
_atom_site_fract_y
_atom_site_fract_z
_atom_site_U_iso_or_equiv
_atom_site_adp_type
_atom_site_occupancy
_atom_site_symmetry_multiplicity
_atom_site_calc_flag
_atom_site_refinement_flags
Fe1 Fe 0.69142(12) 0.27946(11) 0.18622(6) 0.0313(3) Uani 1 1 d .
P1 P 1.0114(2) -0.2277(2) 0.35159(10) 0.0306(4) Uani 1 1 d .
O1 O 1.0209(5) -0.0046(5) 0.3304(2) 0.0284(9) Uani 1 1 d .
O2 O 0.8355(6) -0.2603(5) 0.3082(3) 0.0349(9) Uani 1 1 d .
O3 O 1.2257(6) -0.3603(5) 0.3294(3) 0.0348(9) Uani 1 1 d .
O4 O 1.0244(6) -0.2768(5) 0.4549(3) 0.0355(10) Uani 1 1 d .
O5 O 0.4808(6) 0.1671(6) 0.3477(3) 0.0459(11) Uani 1 1 d .
O6 O 0.3285(7) 0.6137(6) 0.1055(3) 0.0488(11) Uani 1 1 d .
O7 O 0.6609(6) -0.0288(6) 0.0951(3) 0.0408(10) Uani 1 1 d .
C1 C 0.9912(8) 0.1214(7) 0.2435(4) 0.0288(13) Uani 1 1 d .
C2 C 1.4251(9) -0.3454(9) 0.3609(5) 0.0475(17) Uani 1 1 d .
H2A H 1.4124 -0.2069 0.3620 0.071 Uiso 1 1 calc R
H2B H 1.5347 -0.3906 0.3215 0.071 Uiso 1 1 calc R
H2C H 1.4625 -0.4288 0.4205 0.071 Uiso 1 1 calc R
C3 C 0.8410(9) -0.2002(8) 0.5017(4) 0.0391(15) Uani 1 1 d .
H3A H 0.8268 -0.0611 0.5020 0.059 Uiso 1 1 calc R
H3B H 0.8569 -0.2787 0.5624 0.059 Uiso 1 1 calc R
H3C H 0.7155 -0.2092 0.4722 0.059 Uiso 1 1 calc R
C4 C 0.9413(8) 0.3238(8) 0.2471(4) 0.0334(14) Uani 1 1 d .
H4 H 0.9417 0.3668 0.3005 0.040 Uiso 1 1 calc R
C5 C 0.8904(8) 0.4568(8) 0.1632(4) 0.0347(14) Uani 1 1 d .
H1X H 0.8281 0.6039 0.1607 0.042 Uiso 1 1 d R
C6 C 0.9006(9) 0.3632(8) 0.0920(4) 0.0358(14) Uani 1 1 d .
H2X H 0.8436 0.4419 0.0361 0.043 Uiso 1 1 d R
C7 C 1.0812(9) 0.1836(8) 0.0881(4) 0.0378(14) Uani 1 1 d .
H7A H 1.2062 0.2271 0.0686 0.045 Uiso 1 1 calc R
H7B H 1.0443 0.1157 0.0443 0.045 Uiso 1 1 calc R
C8 C 1.1342(8) 0.0369(8) 0.1781(4) 0.0331(14) Uani 1 1 d .
H8A H 1.1154 -0.0927 0.1739 0.040 Uiso 1 1 calc R
H8B H 1.2822 0.0153 0.1972 0.040 Uiso 1 1 calc R
C9 C 0.5617(9) 0.2137(8) 0.2851(4) 0.0355(14) Uani 1 1 d .
C10 C 0.4681(9) 0.4836(8) 0.1367(4) 0.0355(14) Uani 1 1 d .
C11 C 0.6692(8) 0.0909(8) 0.1320(4) 0.0332(14) Uani 1 1 d .

loop_
_atom_site_aniso_label
_atom_site_aniso_U_11
_atom_site_aniso_U_22
_atom_site_aniso_U_33
_atom_site_aniso_U_23
_atom_site_aniso_U_13
_atom_site_aniso_U_12
Fe1 0.0283(5) 0.0255(4) 0.0389(6) -0.0110(4) 0.0046(3) -0.0029(3)
P1 0.0273(8) 0.0236(7) 0.0404(10) -0.0107(7) 0.0060(6) -0.0039(6)
O1 0.031(2) 0.0209(19) 0.033(2) -0.0097(16) 0.0059(16) -0.0041(15)
O2 0.033(2) 0.031(2) 0.044(3) -0.0147(18) 0.0058(18) -0.0102(17)
O3 0.029(2) 0.024(2) 0.051(3) -0.0129(18) 0.0048(17) -0.0031(16)
O4 0.030(2) 0.032(2) 0.040(3) -0.0085(18) 0.0052(17) -0.0013(17)
O5 0.042(3) 0.041(3) 0.050(3) -0.013(2) 0.016(2) -0.003(2)
O6 0.043(3) 0.037(2) 0.056(3) -0.012(2) -0.003(2) 0.007(2)
O7 0.040(2) 0.031(2) 0.053(3) -0.020(2) 0.0029(19) -0.0055(18)
C1 0.023(3) 0.022(3) 0.040(4) -0.008(3) 0.001(2) -0.006(2)
C2 0.025(3) 0.042(4) 0.076(5) -0.019(3) -0.002(3) -0.006(3)
C3 0.045(4) 0.036(3) 0.036(4) -0.012(3) 0.007(3) -0.010(3)
C4 0.029(3) 0.029(3) 0.044(4) -0.015(3) 0.006(3) -0.006(2)
C5 0.031(3) 0.029(3) 0.043(4) -0.007(3) 0.002(3) -0.007(2)
C6 0.033(3) 0.033(3) 0.040(4) -0.003(3) 0.007(3) -0.011(2)
C7 0.039(3) 0.033(3) 0.041(4) -0.009(3) 0.011(3) -0.009(3)
C8 0.027(3) 0.030(3) 0.041(4) -0.011(3) 0.008(2) -0.003(2)
C9 0.028(3) 0.024(3) 0.048(4) -0.013(3) 0.001(3) 0.007(2)
C10 0.040(4) 0.031(3) 0.040(4) -0.021(3) 0.006(3) -0.009(3)
C11 0.027(3) 0.028(3) 0.037(4) -0.002(3) 0.005(2) 0.000(2)

loop_
_atom_type_symbol
_atom_type_description
_atom_type_scat_dispersion_real
_atom_type_scat_dispersion_imag
_atom_type_scat_source
C C 0.0033 0.0016 'International Tables Vol C Tables 4.2.6.8 and 6.1.1.4'
H H 0.0000 0.0000 'International Tables Vol C Tables 4.2.6.8 and 6.1.1.4'
Fe Fe 0.3463 0.8444 'International Tables Vol C Tables 4.2.6.8 and 6.1.1.4'
O O 0.0106 0.0060 'International Tables Vol C Tables 4.2.6.8 and 6.1.1.4'
P P 0.1023 0.0942 'International Tables Vol C Tables 4.2.6.8 and 6.1.1.4'

loop_
_geom_angle_atom_site_label_1
_geom_angle_atom_site_label_2
_geom_angle_atom_site_label_3
_geom_angle
C11 Fe1 C9 99.9(3)
C11 Fe1 C10 101.6(2)
C9 Fe1 C10 93.6(2)
C11 Fe1 C4 132.5(2)
C9 Fe1 C4 96.1(3)
C10 Fe1 C4 121.8(2)
C11 Fe1 C5 129.0(2)
C9 Fe1 C5 128.3(3)
C10 Fe1 C5 92.1(2)
C4 Fe1 C5 40.5(2)
C11 Fe1 C1 94.4(2)
C9 Fe1 C1 93.8(2)
C10 Fe1 C1 161.0(2)
C4 Fe1 C1 39.8(2)
C5 Fe1 C1 69.7(2)
C11 Fe1 C6 90.2(2)
C9 Fe1 C6 165.6(3)
C10 Fe1 C6 94.3(2)
C4 Fe1 C6 69.6(2)
C5 Fe1 C6 39.4(2)
C1 Fe1 C6 75.2(2)
O2 P1 O3 111.6(2)
O2 P1 O4 117.2(2)
O3 P1 O4 103.0(2)
O2 P1 O1 114.9(2)
O3 P1 O1 107.9(2)
O4 P1 O1 100.9(2)
C1 O1 P1 124.1(3)
C2 O3 P1 121.8(3)
C3 O4 P1 119.7(3)
C4 C1 O1 111.0(5)
C4 C1 C8 122.7(5)
O1 C1 C8 114.3(4)
C4 C1 Fe1 68.6(3)
O1 C1 Fe1 121.7(3)
C8 C1 Fe1 111.6(4)
O3 C2 H2A 109.5
O3 C2 H2B 109.5
H2A C2 H2B 109.5
O3 C2 H2C 109.5
H2A C2 H2C 109.5
H2B C2 H2C 109.5
O4 C3 H3A 109.5
O4 C3 H3B 109.5
H3A C3 H3B 109.5
O4 C3 H3C 109.5
H3A C3 H3C 109.5
H3B C3 H3C 109.5
C1 C4 C5 113.6(5)
C1 C4 Fe1 71.6(3)
C5 C4 Fe1 70.0(3)
C1 C4 H4 123.2
C5 C4 H4 123.2
Fe1 C4 H4 127.0
C6 C5 C4 114.4(5)
C6 C5 Fe1 72.7(3)
C4 C5 Fe1 69.6(3)
C6 C5 H1X 126.3
C4 C5 H1X 118.3
Fe1 C5 H1X 117.5
C5 C6 C7 120.5(5)
C5 C6 Fe1 67.9(3)
C7 C6 Fe1 109.6(4)
C5 C6 H2X 118.5
C7 C6 H2X 113.8
Fe1 C6 H2X 118.2
C6 C7 C8 111.5(5)
C6 C7 H7A 109.3
C8 C7 H7A 109.3
C6 C7 H7B 109.3
C8 C7 H7B 109.3
H7A C7 H7B 108.0
C1 C8 C7 108.7(4)
C1 C8 H8A 109.9
C7 C8 H8A 109.9
C1 C8 H8B 109.9
C7 C8 H8B 109.9
H8A C8 H8B 108.3
O5 C9 Fe1 178.3(5)
O6 C10 Fe1 179.3(5)
O7 C11 Fe1 177.4(5)

loop_
_geom_bond_atom_site_label_1
_geom_bond_atom_site_label_2
_geom_bond_distance
Fe1 C11 1.786(6)
Fe1 C9 1.797(7)
Fe1 C10 1.806(6)
Fe1 C4 2.054(6)
Fe1 C5 2.059(6)
Fe1 C1 2.093(5)
Fe1 C6 2.121(6)
P1 O2 1.454(4)
P1 O3 1.560(4)
P1 O4 1.569(4)
P1 O1 1.585(4)
O1 C1 1.436(6)
O3 C2 1.458(7)
O4 C3 1.451(6)
O5 C9 1.141(7)
O6 C10 1.139(7)
O7 C11 1.149(6)
C1 C4 1.413(7)
C1 C8 1.498(7)
C2 H2A 0.9800
C2 H2B 0.9800
C2 H2C 0.9800
C3 H3A 0.9800
C3 H3B 0.9800
C3 H3C 0.9800
C4 C5 1.423(8)
C4 H4 0.9500
C5 C6 1.410(8)
C5 H1X 1.0149
C6 C7 1.510(8)
C6 H2X 0.9454
C7 C8 1.537(8)
C7 H7A 0.9900
C7 H7B 0.9900
C8 H8A 0.9900
C8 H8B 0.9900

loop_
_geom_torsion_atom_site_label_1
_geom_torsion_atom_site_label_2
_geom_torsion_atom_site_label_3
_geom_torsion_atom_site_label_4
_geom_torsion
O2 P1 O1 C1 -45.7(4)
O3 P1 O1 C1 79.5(4)
O4 P1 O1 C1 -172.8(3)
O2 P1 O3 C2 176.3(4)
O4 P1 O3 C2 -57.1(4)
O1 P1 O3 C2 49.1(5)
O2 P1 O4 C3 -49.3(4)
O3 P1 O4 C3 -172.3(4)
O1 P1 O4 C3 76.3(4)
P1 O1 C1 C4 161.1(3)
P1 O1 C1 C8 -55.0(6)
P1 O1 C1 Fe1 83.9(4)
C11 Fe1 C1 C4 164.8(4)
C9 Fe1 C1 C4 -95.0(4)
C10 Fe1 C1 C4 17.6(9)
C5 Fe1 C1 C4 34.7(3)
C6 Fe1 C1 C4 75.7(3)
C11 Fe1 C1 C8 46.9(4)
C9 Fe1 C1 C8 147.1(4)
C10 Fe1 C1 C8 -100.3(8)
C4 Fe1 C1 C8 -117.9(5)
C5 Fe1 C1 C8 -83.3(4)
C6 Fe1 C1 C8 -42.2(4)
O1 C1 C4 C5 -174.3(4)
C8 C1 C4 C5 45.3(7)
Fe1 C1 C4 C5 -57.4(4)
O1 C1 C4 Fe1 -117.0(4)
C8 C1 C4 Fe1 102.7(5)
C11 Fe1 C4 C1 -20.8(5)
C9 Fe1 C4 C1 88.6(3)
C10 Fe1 C4 C1 -173.3(3)
C5 Fe1 C4 C1 -124.8(5)
C6 Fe1 C4 C1 -91.2(3)
C11 Fe1 C4 C5 103.9(4)
C9 Fe1 C4 C5 -146.6(3)
C10 Fe1 C4 C5 -48.6(4)
C1 Fe1 C4 C5 124.8(5)
C6 Fe1 C4 C5 33.5(3)
C1 C4 C5 C6 -0.5(7)
Fe1 C4 C5 C6 -58.8(4)
C1 C4 C5 Fe1 58.3(4)
C11 Fe1 C5 C6 12.4(4)
C9 Fe1 C5 C6 169.5(3)
C10 Fe1 C5 C6 -94.3(4)
C4 Fe1 C5 C6 125.4(5)
C1 Fe1 C5 C6 91.2(4)
C11 Fe1 C5 C4 -112.9(4)
C9 Fe1 C5 C4 44.2(4)
C10 Fe1 C5 C4 140.4(4)
C1 Fe1 C5 C4 -34.1(3)
C6 Fe1 C5 C4 -125.4(5)
C4 C5 C6 C7 -43.3(7)
Fe1 C5 C6 C7 -100.4(5)
C4 C5 C6 Fe1 57.1(4)
C11 Fe1 C6 C5 -170.4(3)
C9 Fe1 C6 C5 -35.1(10)
C10 Fe1 C6 C5 88.0(3)
C4 Fe1 C6 C5 -34.4(3)
C1 Fe1 C6 C5 -75.9(3)
C11 Fe1 C6 C7 -54.5(4)
C9 Fe1 C6 C7 80.8(10)
C10 Fe1 C6 C7 -156.1(4)
C4 Fe1 C6 C7 81.5(4)
C5 Fe1 C6 C7 115.9(6)
C1 Fe1 C6 C7 40.0(4)
C5 C6 C7 C8 43.3(7)
Fe1 C6 C7 C8 -32.0(6)
C4 C1 C8 C7 -42.4(7)
O1 C1 C8 C7 178.4(4)
Fe1 C1 C8 C7 35.4(5)
C6 C7 C8 C1 -1.4(7)
